data_4118086
loop_
_publ_author_name
'Muhammad Sajid'
'Annika Stute'
'Allan Jay P. Cardenas'
'Brooks J. Culotta'
'Johannes A. M. Hepperle'
'Timothy H. Warren'
'Birgitta Schirmer'
'Stefan Grimme'
'Armido Studer'
'Constantin G. Daniliuc'
'Roland Fr\"ohlich'
'Jeffrey L. Petersen'
'Gerald Kehr'
'Gerhard Erker'

_publ_section_title
;
 N,N-Addition of Frustrated Lewis Pairs to Nitric Oxide: An Easy Entry to
 a Unique Family of Aminoxyl Radicals
;
_journal_name_full 'Journal of the American Chemical Society'
_journal_page_first 10156
_journal_page_last 10168
_journal_paper_doi 10.1021/ja302652a
_journal_volume 134
_journal_year 2012
_chemical_formula_sum 'C38 H30 B F10 N O P'
_chemical_formula_weight 748.41
_chemical_name_systematic
; 
 ? 
;
_space_group_IT_number 14
_symmetry_cell_setting monoclinic
_symmetry_space_group_name_Hall '-P 2ybc'
_symmetry_space_group_name_H-M 'P 1 21/c 1'
_atom_sites_solution_hydrogens geom
_atom_sites_solution_primary direct
_atom_sites_solution_secondary difmap
_audit_creation_method SHELXL-97
_cell_angle_alpha 90.00
_cell_angle_beta 106.113(1)
_cell_angle_gamma 90.00
_cell_formula_units_Z 4
_cell_length_a 11.6585(3)
_cell_length_b 16.4256(5)
_cell_length_c 18.7671(4)
_cell_measurement_reflns_used 5782
_cell_measurement_temperature 223(2)
_cell_measurement_theta_max 68.25
_cell_measurement_theta_min 0.88
_cell_volume 3452.68(16)
_computing_cell_refinement 'Collect (Nonius B.V., 1998)'
_computing_data_collection 'Collect (Nonius B.V., 1998)'
_computing_data_reduction 'Denzo-SMN (Otwinowski & Minor, 1997)'
_computing_molecular_graphics 'XP (BrukerAXS, 2000)'
_computing_publication_material 'SHELXL-97 (Sheldrick, 1997)'
_computing_structure_refinement 'SHELXL-97 (Sheldrick, 1997)'
_computing_structure_solution 'SHELXS-97 (Sheldrick, 1990)'
_diffrn_ambient_temperature 223(2)
_diffrn_measured_fraction_theta_full 0.976
_diffrn_measured_fraction_theta_max 0.976
_diffrn_measurement_device_type 'Nonius KappaCCD Apex II'
_diffrn_measurement_method '\w and \f scans'
_diffrn_radiation_monochromator graphite
_diffrn_radiation_source 'fine-focus sealed tube'
_diffrn_radiation_type CuK\a
_diffrn_radiation_wavelength 1.54178
_diffrn_reflns_av_R_equivalents 0.045
_diffrn_reflns_av_sigmaI/netI 0.0228
_diffrn_reflns_limit_h_max 13
_diffrn_reflns_limit_h_min -13
_diffrn_reflns_limit_k_max 19
_diffrn_reflns_limit_k_min -19
_diffrn_reflns_limit_l_max 21
_diffrn_reflns_limit_l_min -21
_diffrn_reflns_number 27234
_diffrn_reflns_theta_full 66.98
_diffrn_reflns_theta_max 66.98
_diffrn_reflns_theta_min 3.64
_exptl_absorpt_coefficient_mu 1.485
_exptl_absorpt_correction_T_max 0.7864
_exptl_absorpt_correction_T_min 0.5744
_exptl_absorpt_correction_type multi-scan
_exptl_absorpt_process_details 'Denzo (Otwinowski, Borek, Majewski & Minor, 2003)'
_exptl_crystal_colour colourless
_exptl_crystal_density_diffrn 1.440
_exptl_crystal_description block
_exptl_crystal_F_000 1532
_exptl_crystal_size_max 0.42
_exptl_crystal_size_mid 0.25
_exptl_crystal_size_min 0.17
_refine_diff_density_max 0.287
_refine_diff_density_min -0.301
_refine_diff_density_rms 0.044
_refine_ls_extinction_method none
_refine_ls_goodness_of_fit_ref 1.025
_refine_ls_hydrogen_treatment constr
_refine_ls_matrix_type full
_refine_ls_number_parameters 475
_refine_ls_number_reflns 5999
_refine_ls_number_restraints 0
_refine_ls_restrained_S_all 1.025
_refine_ls_R_factor_all 0.0472
_refine_ls_R_factor_gt 0.0431
_refine_ls_shift/su_max 0.012
_refine_ls_shift/su_mean 0.000
_refine_ls_structure_factor_coef Fsqd
_refine_ls_weighting_details 'calc w=1/[\s^2^(Fo^2^)+(0.0597P)^2^+1.8659P] where P=(Fo^2^+2Fc^2^)/3'
_refine_ls_weighting_scheme calc
_refine_ls_wR_factor_gt 0.1125
_refine_ls_wR_factor_ref 0.1162
_reflns_number_gt 5419
_reflns_number_total 5999
_reflns_threshold_expression >2sigma(I)
_cod_data_source_file ja302652a_si_003.cif
_cod_data_source_block erk6192
_cod_database_code 4118086

loop_
_symmetry_equiv_pos_as_xyz
'x, y, z'
'-x, y+1/2, -z+1/2'
'-x, -y, -z'
'x, -y-1/2, z-1/2'

loop_
_atom_site_label
_atom_site_type_symbol
_atom_site_fract_x
_atom_site_fract_y
_atom_site_fract_z
_atom_site_U_iso_or_equiv
_atom_site_adp_type
_atom_site_occupancy
_atom_site_symmetry_multiplicity
_atom_site_calc_flag
_atom_site_refinement_flags
P1 P 0.30568(4) 0.18320(3) 0.04433(2) 0.03119(13) Uani 1 1 d .
F32 F 0.73595(10) 0.20498(8) 0.11252(7) 0.0512(3) Uani 1 1 d .
F33 F 0.92213(12) 0.17860(10) 0.22966(10) 0.0784(5) Uani 1 1 d .
F34 F 0.92320(15) 0.23672(13) 0.36481(9) 0.0983(6) Uani 1 1 d .
F35 F 0.72929(15) 0.31753(13) 0.38200(8) 0.0902(6) Uani 1 1 d .
F36 F 0.53538(12) 0.33381(10) 0.26941(7) 0.0688(4) Uani 1 1 d .
F42 F 0.52698(13) 0.24228(8) -0.04529(7) 0.0583(3) Uani 1 1 d .
F43 F 0.61350(15) 0.34613(10) -0.12616(7) 0.0727(4) Uani 1 1 d .
F44 F 0.69132(13) 0.49531(9) -0.07334(9) 0.0703(4) Uani 1 1 d .
F45 F 0.67502(13) 0.54180(8) 0.06267(9) 0.0651(4) Uani 1 1 d .
F46 F 0.58422(11) 0.44101(7) 0.14379(6) 0.0515(3) Uani 1 1 d .
O1 O 0.52073(12) 0.12938(8) 0.06948(9) 0.0495(4) Uani 1 1 d .
N1 N 0.45706(13) 0.19226(9) 0.07742(8) 0.0354(3) Uani 1 1 d .
C1 C 0.27863(16) 0.29280(11) 0.05695(10) 0.0338(4) Uani 1 1 d .
H1 H 0.2935 0.3227 0.0146 0.041 Uiso 1 1 calc R
C2 C 0.38327(16) 0.31191(12) 0.12672(10) 0.0358(4) Uani 1 1 d .
H2A H 0.3692 0.2858 0.1705 0.043 Uiso 1 1 calc R
H2B H 0.3895 0.3708 0.1353 0.043 Uiso 1 1 calc R
C3 C 0.15711(16) 0.31832(11) 0.06353(11) 0.0375(4) Uani 1 1 d .
C4 C 0.11762(18) 0.29601(13) 0.12403(12) 0.0445(5) Uani 1 1 d .
H4 H 0.1658 0.2626 0.1611 0.053 Uiso 1 1 calc R
C5 C 0.0080(2) 0.32231(16) 0.13049(15) 0.0614(6) Uani 1 1 d .
H5 H -0.0175 0.3068 0.1718 0.074 Uiso 1 1 calc R
C6 C -0.0633(2) 0.37085(19) 0.07684(18) 0.0757(8) Uani 1 1 d .
H6 H -0.1381 0.3881 0.0810 0.091 Uiso 1 1 calc R
C7 C -0.0253(2) 0.39424(17) 0.01695(16) 0.0692(7) Uani 1 1 d .
H7 H -0.0743 0.4276 -0.0198 0.083 Uiso 1 1 calc R
C8 C 0.08461(19) 0.36905(13) 0.01022(13) 0.0493(5) Uani 1 1 d .
H8 H 0.1104 0.3863 -0.0305 0.059 Uiso 1 1 calc R
C9 C 0.23442(16) 0.12405(11) 0.10160(10) 0.0347(4) Uani 1 1 d .
C10 C 0.29528(18) 0.09370(12) 0.17235(11) 0.0417(4) Uani 1 1 d .
C11 C 0.2306(2) 0.04843(15) 0.21007(12) 0.0535(6) Uani 1 1 d .
H11 H 0.2705 0.0283 0.2573 0.064 Uiso 1 1 calc R
C12 C 0.1110(2) 0.03144(16) 0.18191(14) 0.0585(6) Uani 1 1 d .
C13 C 0.05221(19) 0.06341(14) 0.11334(13) 0.0502(5) Uani 1 1 d .
H13 H -0.0300 0.0537 0.0940 0.060 Uiso 1 1 calc R
C14 C 0.11072(17) 0.10931(11) 0.07227(11) 0.0381(4) Uani 1 1 d .
C15 C 0.4271(2) 0.10346(17) 0.20974(13) 0.0614(7) Uani 1 1 d .
H15A H 0.4725 0.0785 0.1794 0.092 Uiso 1 1 calc R
H15B H 0.4468 0.0773 0.2579 0.092 Uiso 1 1 calc R
H15C H 0.4466 0.1609 0.2159 0.092 Uiso 1 1 calc R
C16 C 0.0465(3) -0.0209(2) 0.2248(2) 0.0983(12) Uani 1 1 d .
H16A H 0.0201 0.0127 0.2597 0.147 Uiso 1 1 calc R
H16B H 0.1002 -0.0627 0.2515 0.147 Uiso 1 1 calc R
H16C H -0.0221 -0.0463 0.1906 0.147 Uiso 1 1 calc R
C17 C 0.03649(18) 0.13998(13) -0.00222(11) 0.0458(5) Uani 1 1 d .
H17A H 0.0402 0.1012 -0.0405 0.069 Uiso 1 1 calc R
H17B H 0.0674 0.1921 -0.0128 0.069 Uiso 1 1 calc R
H17C H -0.0458 0.1464 -0.0012 0.069 Uiso 1 1 calc R
C18 C 0.28064(16) 0.13433(11) -0.04589(10) 0.0342(4) Uani 1 1 d .
C19 C 0.29836(16) 0.04910(11) -0.04717(10) 0.0372(4) Uani 1 1 d .
C20 C 0.29307(18) 0.01282(12) -0.11510(11) 0.0425(5) Uani 1 1 d .
H20 H 0.3039 -0.0438 -0.1163 0.051 Uiso 1 1 calc R
C21 C 0.27272(18) 0.05575(13) -0.18068(11) 0.0439(5) Uani 1 1 d .
C22 C 0.25373(19) 0.13873(13) -0.17791(11) 0.0440(5) Uani 1 1 d .
H22 H 0.2384 0.1689 -0.2221 0.053 Uiso 1 1 calc R
C23 C 0.25638(17) 0.17909(12) -0.11280(10) 0.0391(4) Uani 1 1 d .
C24 C 0.3237(2) -0.00771(12) 0.01879(12) 0.0492(5) Uani 1 1 d .
H24A H 0.2511 -0.0161 0.0335 0.074 Uiso 1 1 calc R
H24B H 0.3844 0.0161 0.0597 0.074 Uiso 1 1 calc R
H24C H 0.3519 -0.0595 0.0054 0.074 Uiso 1 1 calc R
C25 C 0.2703(3) 0.01462(16) -0.25287(13) 0.0617(6) Uani 1 1 d .
H25A H 0.3423 0.0283 -0.2666 0.093 Uiso 1 1 calc R
H25B H 0.2010 0.0329 -0.2913 0.093 Uiso 1 1 calc R
H25C H 0.2662 -0.0439 -0.2471 0.093 Uiso 1 1 calc R
C26 C 0.2302(2) 0.26945(13) -0.11922(12) 0.0558(6) Uani 1 1 d .
H26A H 0.3025 0.2996 -0.0962 0.084 Uiso 1 1 calc R
H26B H 0.1697 0.2823 -0.0944 0.084 Uiso 1 1 calc R
H26C H 0.2015 0.2844 -0.1712 0.084 Uiso 1 1 calc R
C31 C 0.62136(16) 0.26531(12) 0.18523(10) 0.0381(4) Uani 1 1 d .
C32 C 0.72581(17) 0.22915(12) 0.17928(11) 0.0425(5) Uani 1 1 d .
C33 C 0.82528(18) 0.21766(15) 0.23860(14) 0.0543(6) Uani 1 1 d .
C34 C 0.8266(2) 0.24695(17) 0.30702(13) 0.0628(7) Uani 1 1 d .
C35 C 0.7285(2) 0.28726(18) 0.31552(12) 0.0610(7) Uani 1 1 d .
C36 C 0.62836(19) 0.29439(15) 0.25575(11) 0.0490(5) Uani 1 1 d .
C41 C 0.55124(15) 0.33573(11) 0.05420(10) 0.0335(4) Uani 1 1 d .
C42 C 0.56159(18) 0.31607(12) -0.01559(11) 0.0397(4) Uani 1 1 d .
C43 C 0.60635(19) 0.36851(14) -0.05876(11) 0.0471(5) Uani 1 1 d .
C44 C 0.64504(18) 0.44446(13) -0.03262(12) 0.0468(5) Uani 1 1 d .
C45 C 0.63755(17) 0.46738(12) 0.03620(12) 0.0444(5) Uani 1 1 d .
C46 C 0.59009(16) 0.41425(12) 0.07664(10) 0.0380(4) Uani 1 1 d .
B1 B 0.50538(18) 0.27738(13) 0.11247(11) 0.0336(4) Uani 1 1 d .

loop_
_atom_site_aniso_label
_atom_site_aniso_U_11
_atom_site_aniso_U_22
_atom_site_aniso_U_33
_atom_site_aniso_U_23
_atom_site_aniso_U_13
_atom_site_aniso_U_12
P1 0.0305(2) 0.0297(2) 0.0298(2) 0.00248(17) 0.00232(17) -0.00047(17)
F32 0.0392(6) 0.0572(7) 0.0563(7) -0.0056(6) 0.0120(5) 0.0017(5)
F33 0.0411(7) 0.0850(11) 0.0972(12) 0.0097(9) -0.0004(7) 0.0150(7)
F34 0.0620(10) 0.1361(16) 0.0679(11) 0.0106(10) -0.0303(8) 0.0009(10)
F35 0.0815(11) 0.1401(16) 0.0375(8) -0.0167(8) -0.0026(7) -0.0187(10)
F36 0.0524(8) 0.1075(12) 0.0441(7) -0.0213(7) 0.0094(6) 0.0015(7)
F42 0.0829(9) 0.0488(7) 0.0469(7) -0.0157(5) 0.0242(6) -0.0122(6)
F43 0.1012(12) 0.0817(10) 0.0441(7) 0.0056(7) 0.0349(7) 0.0041(9)
F44 0.0709(9) 0.0650(9) 0.0828(10) 0.0337(8) 0.0341(8) 0.0010(7)
F45 0.0665(9) 0.0382(7) 0.0896(10) -0.0019(6) 0.0198(7) -0.0143(6)
F46 0.0599(7) 0.0466(7) 0.0476(7) -0.0157(5) 0.0141(6) -0.0120(6)
O1 0.0384(7) 0.0361(7) 0.0709(10) -0.0036(7) 0.0101(7) 0.0062(6)
N1 0.0325(8) 0.0310(8) 0.0402(9) 0.0001(6) 0.0062(6) 0.0016(6)
C1 0.0340(9) 0.0325(9) 0.0320(9) 0.0010(7) 0.0047(7) 0.0002(7)
C2 0.0325(9) 0.0389(10) 0.0334(9) -0.0024(7) 0.0050(7) -0.0027(7)
C3 0.0323(9) 0.0338(10) 0.0420(10) -0.0054(8) 0.0033(8) 0.0000(7)
C4 0.0404(11) 0.0451(11) 0.0467(11) -0.0050(9) 0.0101(9) 0.0024(9)
C5 0.0463(13) 0.0705(16) 0.0724(16) -0.0076(13) 0.0246(12) 0.0025(11)
C6 0.0416(13) 0.091(2) 0.095(2) -0.0009(16) 0.0186(13) 0.0193(13)
C7 0.0467(13) 0.0687(17) 0.0825(18) 0.0050(14) 0.0017(12) 0.0236(12)
C8 0.0443(11) 0.0439(11) 0.0538(12) 0.0014(9) 0.0042(9) 0.0075(9)
C9 0.0359(9) 0.0318(9) 0.0342(9) 0.0019(7) 0.0059(7) -0.0010(7)
C10 0.0414(11) 0.0431(11) 0.0374(10) 0.0077(8) 0.0054(8) 0.0000(8)
C11 0.0539(13) 0.0607(14) 0.0443(12) 0.0204(10) 0.0109(10) 0.0019(10)
C12 0.0513(13) 0.0631(15) 0.0636(15) 0.0192(12) 0.0204(11) -0.0034(11)
C13 0.0379(11) 0.0512(13) 0.0610(13) 0.0078(10) 0.0129(9) -0.0069(9)
C14 0.0356(10) 0.0331(10) 0.0423(10) -0.0011(8) 0.0054(8) -0.0010(7)
C15 0.0478(13) 0.0783(17) 0.0466(12) 0.0257(12) -0.0062(10) -0.0083(11)
C16 0.0715(19) 0.125(3) 0.102(2) 0.056(2) 0.0301(17) -0.0167(19)
C17 0.0353(10) 0.0473(12) 0.0468(12) 0.0026(9) -0.0021(8) -0.0036(9)
C18 0.0337(9) 0.0345(10) 0.0314(9) 0.0010(7) 0.0040(7) -0.0005(7)
C19 0.0372(10) 0.0327(10) 0.0397(10) 0.0000(8) 0.0072(8) 0.0002(7)
C20 0.0437(11) 0.0353(10) 0.0472(11) -0.0040(8) 0.0104(9) 0.0020(8)
C21 0.0448(11) 0.0466(12) 0.0392(11) -0.0045(9) 0.0098(8) -0.0003(9)
C22 0.0515(12) 0.0453(12) 0.0327(10) 0.0037(8) 0.0076(8) -0.0024(9)
C23 0.0430(10) 0.0359(10) 0.0341(10) 0.0032(8) 0.0033(8) -0.0031(8)
C24 0.0658(14) 0.0337(10) 0.0472(12) 0.0038(9) 0.0142(10) 0.0066(9)
C25 0.0814(17) 0.0591(15) 0.0466(13) -0.0081(11) 0.0210(12) 0.0053(12)
C26 0.0876(17) 0.0386(12) 0.0332(10) 0.0057(8) 0.0033(10) 0.0057(11)
C31 0.0334(10) 0.0406(10) 0.0373(10) 0.0030(8) 0.0047(8) -0.0069(8)
C32 0.0388(10) 0.0423(11) 0.0424(11) 0.0036(8) 0.0044(8) -0.0073(8)
C33 0.0341(11) 0.0552(13) 0.0645(15) 0.0113(11) -0.0017(10) -0.0006(9)
C34 0.0442(13) 0.0789(17) 0.0490(14) 0.0120(12) -0.0143(10) -0.0103(12)
C35 0.0560(14) 0.0846(18) 0.0338(11) 0.0003(11) -0.0016(10) -0.0178(13)
C36 0.0417(11) 0.0635(14) 0.0378(11) 0.0005(9) 0.0042(9) -0.0067(10)
C41 0.0283(9) 0.0351(10) 0.0338(9) 0.0004(7) 0.0033(7) 0.0006(7)
C42 0.0422(10) 0.0368(10) 0.0382(10) -0.0023(8) 0.0081(8) -0.0003(8)
C43 0.0476(12) 0.0581(13) 0.0369(11) 0.0075(9) 0.0137(9) 0.0083(10)
C44 0.0412(11) 0.0438(12) 0.0569(13) 0.0188(10) 0.0162(9) 0.0038(9)
C45 0.0363(10) 0.0331(10) 0.0605(13) 0.0059(9) 0.0082(9) -0.0007(8)
C46 0.0332(9) 0.0388(10) 0.0393(10) -0.0030(8) 0.0054(8) -0.0009(8)
B1 0.0326(10) 0.0348(11) 0.0311(10) -0.0014(8) 0.0053(8) -0.0024(8)

loop_
_atom_type_symbol
_atom_type_description
_atom_type_scat_dispersion_real
_atom_type_scat_dispersion_imag
_atom_type_scat_source
C C 0.0181 0.0091 'International Tables Vol C Tables 4.2.6.8 and 6.1.1.4'
H H 0.0000 0.0000 'International Tables Vol C Tables 4.2.6.8 and 6.1.1.4'
B B 0.0090 0.0039 'International Tables Vol C Tables 4.2.6.8 and 6.1.1.4'
N N 0.0311 0.0180 'International Tables Vol C Tables 4.2.6.8 and 6.1.1.4'
O O 0.0492 0.0322 'International Tables Vol C Tables 4.2.6.8 and 6.1.1.4'
F F 0.0727 0.0534 'International Tables Vol C Tables 4.2.6.8 and 6.1.1.4'
P P 0.2955 0.4335 'International Tables Vol C Tables 4.2.6.8 and 6.1.1.4'

loop_
_geom_angle_atom_site_label_1
_geom_angle_atom_site_label_2
_geom_angle_atom_site_label_3
_geom_angle
N1 P1 C9 115.38(8)
N1 P1 C18 105.03(8)
C9 P1 C18 109.46(8)
N1 P1 C1 93.68(8)
C9 P1 C1 108.81(8)
C18 P1 C1 123.86(8)
O1 N1 B1 126.83(14)
O1 N1 P1 116.94(12)
B1 N1 P1 116.20(12)
C3 C1 C2 114.12(15)
C3 C1 P1 118.36(13)
C2 C1 P1 100.49(12)
C3 C1 H1 107.8
C2 C1 H1 107.8
P1 C1 H1 107.8
C1 C2 B1 108.06(14)
C1 C2 H2A 110.1
B1 C2 H2A 110.1
C1 C2 H2B 110.1
B1 C2 H2B 110.1
H2A C2 H2B 108.4
C4 C3 C8 118.21(19)
C4 C3 C1 121.59(17)
C8 C3 C1 120.11(18)
C5 C4 C3 120.8(2)
C5 C4 H4 119.6
C3 C4 H4 119.6
C6 C5 C4 120.2(2)
C6 C5 H5 119.9
C4 C5 H5 119.9
C5 C6 C7 119.8(2)
C5 C6 H6 120.1
C7 C6 H6 120.1
C6 C7 C8 120.5(2)
C6 C7 H7 119.7
C8 C7 H7 119.7
C7 C8 C3 120.4(2)
C7 C8 H8 119.8
C3 C8 H8 119.8
C10 C9 C14 119.84(17)
C10 C9 P1 123.62(14)
C14 C9 P1 116.53(14)
C11 C10 C9 117.89(18)
C11 C10 C15 116.57(18)
C9 C10 C15 125.49(18)
C12 C11 C10 123.4(2)
C12 C11 H11 118.3
C10 C11 H11 118.3
C11 C12 C13 117.9(2)
C11 C12 C16 120.8(2)
C13 C12 C16 121.3(2)
C12 C13 C14 122.1(2)
C12 C13 H13 119.0
C14 C13 H13 119.0
C13 C14 C9 118.88(18)
C13 C14 C17 116.86(18)
C9 C14 C17 124.26(18)
C10 C15 H15A 109.5
C10 C15 H15B 109.5
H15A C15 H15B 109.5
C10 C15 H15C 109.5
H15A C15 H15C 109.5
H15B C15 H15C 109.5
C12 C16 H16A 109.5
C12 C16 H16B 109.5
H16A C16 H16B 109.5
C12 C16 H16C 109.5
H16A C16 H16C 109.5
H16B C16 H16C 109.5
C14 C17 H17A 109.5
C14 C17 H17B 109.5
H17A C17 H17B 109.5
C14 C17 H17C 109.5
H17A C17 H17C 109.5
H17B C17 H17C 109.5
C23 C18 C19 119.54(17)
C23 C18 P1 122.47(14)
C19 C18 P1 117.68(13)
C20 C19 C18 117.95(17)
C20 C19 C24 115.72(17)
C18 C19 C24 126.33(17)
C21 C20 C19 123.39(19)
C21 C20 H20 118.3
C19 C20 H20 118.3
C20 C21 C22 117.33(18)
C20 C21 C25 121.9(2)
C22 C21 C25 120.80(19)
C23 C22 C21 122.73(18)
C23 C22 H22 118.6
C21 C22 H22 118.6
C22 C23 C18 119.02(18)
C22 C23 C26 116.44(17)
C18 C23 C26 124.52(17)
C19 C24 H24A 109.5
C19 C24 H24B 109.5
H24A C24 H24B 109.5
C19 C24 H24C 109.5
H24A C24 H24C 109.5
H24B C24 H24C 109.5
C21 C25 H25A 109.5
C21 C25 H25B 109.5
H25A C25 H25B 109.5
C21 C25 H25C 109.5
H25A C25 H25C 109.5
H25B C25 H25C 109.5
C23 C26 H26A 109.5
C23 C26 H26B 109.5
H26A C26 H26B 109.5
C23 C26 H26C 109.5
H26A C26 H26C 109.5
H26B C26 H26C 109.5
C32 C31 C36 113.80(17)
C32 C31 B1 121.49(17)
C36 C31 B1 124.56(18)
F32 C32 C33 116.0(2)
F32 C32 C31 120.36(17)
C33 C32 C31 123.6(2)
F33 C33 C34 119.5(2)
F33 C33 C32 120.7(2)
C34 C33 C32 119.8(2)
F34 C34 C33 120.2(3)
F34 C34 C35 120.5(2)
C33 C34 C35 119.2(2)
F35 C35 C34 119.8(2)
F35 C35 C36 120.7(2)
C34 C35 C36 119.4(2)
F36 C36 C35 115.4(2)
F36 C36 C31 120.63(18)
C35 C36 C31 123.9(2)
C42 C41 C46 113.27(17)
C42 C41 B1 128.29(17)
C46 C41 B1 118.38(16)
F42 C42 C43 115.91(18)
F42 C42 C41 120.36(17)
C43 C42 C41 123.73(18)
F43 C43 C44 119.11(19)
F43 C43 C42 121.0(2)
C44 C43 C42 119.91(19)
F44 C44 C43 120.5(2)
F44 C44 C45 120.4(2)
C43 C44 C45 119.11(18)
F45 C45 C46 120.9(2)
F45 C45 C44 119.87(18)
C46 C45 C44 119.21(19)
F46 C46 C45 116.18(17)
F46 C46 C41 119.06(17)
C45 C46 C41 124.74(18)
N1 B1 C2 98.63(14)
N1 B1 C31 110.77(15)
C2 B1 C31 117.51(15)
N1 B1 C41 112.43(15)
C2 B1 C41 111.51(15)
C31 B1 C41 106.09(14)

loop_
_geom_bond_atom_site_label_1
_geom_bond_atom_site_label_2
_geom_bond_distance
P1 N1 1.7070(15)
P1 C9 1.8125(19)
P1 C18 1.8226(18)
P1 C1 1.8542(18)
F32 C32 1.350(2)
F33 C33 1.349(3)
F34 C34 1.340(3)
F35 C35 1.341(3)
F36 C36 1.347(3)
F42 C42 1.348(2)
F43 C43 1.342(2)
F44 C44 1.342(2)
F45 C45 1.346(2)
F46 C46 1.354(2)
O1 N1 1.304(2)
N1 B1 1.581(2)
C1 C3 1.515(3)
C1 C2 1.554(2)
C1 H1 0.9900
C2 B1 1.622(3)
C2 H2A 0.9800
C2 H2B 0.9800
C3 C4 1.387(3)
C3 C8 1.393(3)
C4 C5 1.386(3)
C4 H4 0.9400
C5 C6 1.370(4)
C5 H5 0.9400
C6 C7 1.372(4)
C6 H6 0.9400
C7 C8 1.385(3)
C7 H7 0.9400
C8 H8 0.9400
C9 C10 1.411(3)
C9 C14 1.414(3)
C10 C11 1.385(3)
C10 C15 1.510(3)
C11 C12 1.376(3)
C11 H11 0.9400
C12 C13 1.383(3)
C12 C16 1.513(3)
C13 C14 1.385(3)
C13 H13 0.9400
C14 C17 1.512(3)
C15 H15A 0.9700
C15 H15B 0.9700
C15 H15C 0.9700
C16 H16A 0.9700
C16 H16B 0.9700
C16 H16C 0.9700
C17 H17A 0.9700
C17 H17B 0.9700
C17 H17C 0.9700
C18 C23 1.414(3)
C18 C19 1.416(3)
C19 C20 1.393(3)
C19 C24 1.512(3)
C20 C21 1.381(3)
C20 H20 0.9400
C21 C22 1.384(3)
C21 C25 1.507(3)
C22 C23 1.383(3)
C22 H22 0.9400
C23 C26 1.513(3)
C24 H24A 0.9700
C24 H24B 0.9700
C24 H24C 0.9700
C25 H25A 0.9700
C25 H25B 0.9700
C25 H25C 0.9700
C26 H26A 0.9700
C26 H26B 0.9700
C26 H26C 0.9700
C31 C32 1.387(3)
C31 C36 1.388(3)
C31 B1 1.645(3)
C32 C33 1.380(3)
C33 C34 1.367(4)
C34 C35 1.369(4)
C35 C36 1.381(3)
C41 C42 1.386(3)
C41 C46 1.393(3)
C41 B1 1.651(3)
C42 C43 1.380(3)
C43 C44 1.370(3)
C44 C45 1.371(3)
C45 C46 1.370(3)
